data_7246820
loop_
_publ_author_name
'Bawa, Rashim'
'Negi, Swati'
'Singh, Bholey'
'Pani, Balaram'
'Kumar, Rakesh'

_publ_section_title
;
 A pyridine dicarboxylate based hydrazone Schiff base for reversible
 colorimetric recognition of Ni2+ and PPi
;
_journal_issue 23
_journal_name_full 'RSC Advances'
_journal_page_first 15391
_journal_page_last 15400
_journal_paper_doi 10.1039/D3RA02021E
_journal_volume 13
_journal_year 2023
_chemical_formula_sum 'C26 H24 N4 O8'
_chemical_formula_weight 520.50
_space_group_crystal_system monoclinic
_space_group_IT_number 14
_space_group_name_Hall '-P 2yn'
_space_group_name_H-M_alt 'P 1 21/n 1'
_atom_sites_solution_hydrogens geom
_audit_creation_method SHELXL-2018/3
_audit_update_record
;
2022-09-11 deposited with the CCDC.	2023-05-15 downloaded from the CCDC.
;
_cell_angle_alpha 90
_cell_angle_beta 97.855(3)
_cell_angle_gamma 90
_cell_formula_units_Z 4
_cell_length_a 7.2016(5)
_cell_length_b 18.2857(12)
_cell_length_c 18.8379(13)
_cell_measurement_reflns_used 9967
_cell_measurement_temperature 100(2)
_cell_measurement_theta_max 28.04
_cell_measurement_theta_min 2.23
_cell_volume 2457.4(3)
_computing_structure_refinement 'SHELXL-2018/3 (Sheldrick, 2018)'
_computing_structure_solution 'SHELXT 2014/5 (Sheldrick, 2014)'
_diffrn_ambient_temperature 100(2)
_diffrn_measured_fraction_theta_full 0.995
_diffrn_measured_fraction_theta_max 0.995
_diffrn_measurement_device_type 'Xcalibur, Sapphire3'
_diffrn_measurement_method '\w scans'
_diffrn_radiation_type MoK\a
_diffrn_radiation_wavelength 0.71073
_diffrn_reflns_av_R_equivalents 0.0996
_diffrn_reflns_av_unetI/netI 0.1322
_diffrn_reflns_Laue_measured_fraction_full 0.995
_diffrn_reflns_Laue_measured_fraction_max 0.995
_diffrn_reflns_limit_h_max 9
_diffrn_reflns_limit_h_min -9
_diffrn_reflns_limit_k_max 13
_diffrn_reflns_limit_k_min -24
_diffrn_reflns_limit_l_max 23
_diffrn_reflns_limit_l_min -22
_diffrn_reflns_number 10693
_diffrn_reflns_point_group_measured_fraction_full 0.995
_diffrn_reflns_point_group_measured_fraction_max 0.995
_diffrn_reflns_theta_full 25.242
_diffrn_reflns_theta_max 28.381
_diffrn_reflns_theta_min 6.139
_exptl_absorpt_coefficient_mu 0.128
_exptl_absorpt_correction_type none
_exptl_crystal_colour transparent
_exptl_crystal_density_diffrn 1.425
_exptl_crystal_description rod
_exptl_crystal_F_000 1078
_refine_diff_density_max 0.441
_refine_diff_density_min -0.456
_refine_diff_density_rms 0.116
_refine_ls_extinction_coef 0.007(4)
_refine_ls_extinction_expression Fc^*^=kFc[1+0.001xFc^2^\l^3^/sin(2\q)]^-1/4^
_refine_ls_extinction_method 'SHELXL-2018/3 (Sheldrick 2018)'
_refine_ls_goodness_of_fit_ref 1.258
_refine_ls_hydrogen_treatment constr
_refine_ls_matrix_type full
_refine_ls_number_parameters 348
_refine_ls_number_reflns 5644
_refine_ls_number_restraints 0
_refine_ls_restrained_S_all 1.258
_refine_ls_R_factor_all 0.1460
_refine_ls_R_factor_gt 0.1000
_refine_ls_shift/su_max 0.000
_refine_ls_shift/su_mean 0.000
_refine_ls_structure_factor_coef Fsqd
_refine_ls_weighting_details 'w=1/[\s^2^(Fo^2^)+(0.1000P)^2^+0.1729P] where P=(Fo^2^+2Fc^2^)/3'
_refine_ls_weighting_scheme calc
_refine_ls_wR_factor_gt 0.2492
_refine_ls_wR_factor_ref 0.2784
_reflns_Friedel_coverage 0.000
_reflns_number_gt 3494
_reflns_number_total 5644
_reflns_threshold_expression 'I > 2\s(I)'
_cod_data_source_file d3ra02021e2.cif
_cod_data_source_block VS132_0m_a
_cod_depositor_comments
;

2025-01-30
Z value and formula fixed to values more according to usual
chemical conventions.                 miguel
;
_cod_original_formula_sum 'C H N O'
_cod_original_formula_weight 43.03
_cod_original_formula_units_Z 49
_cod_original_sg_symbol_H-M 'P 21/n'
_cod_database_code 7246820
_shelx_shelxl_version_number 2018/3
_shelx_space_group_comment
;
The symmetry employed for this shelxl refinement is uniquely defined
by the following loop, which should always be used as a source of
symmetry information in preference to the above space-group names.
They are only intended as comments.
;

loop_
_space_group_symop_operation_xyz
'x, y, z'
'-x+1/2, y+1/2, -z+1/2'
'-x, -y, -z'
'x-1/2, -y-1/2, z-1/2'

loop_
_atom_site_label
_atom_site_type_symbol
_atom_site_fract_x
_atom_site_fract_y
_atom_site_fract_z
_atom_site_U_iso_or_equiv
_atom_site_adp_type
_atom_site_occupancy
_atom_site_site_symmetry_order
_atom_site_calc_flag
_atom_site_refinement_flags_posn
_atom_site_refinement_flags_adp
_atom_site_refinement_flags_occupancy
_atom_site_disorder_assembly
_atom_site_disorder_group
O4 O 0.1727(3) 0.26169(15) 0.20375(14) 0.0230(6) Uani 1 1 d . . . . .
O6 O 0.6337(4) 0.50659(14) 0.29730(15) 0.0250(6) Uani 1 1 d . . . . .
O5 O 0.3893(4) 0.53546(14) 0.35476(15) 0.0237(6) Uani 1 1 d . . . . .
N2 N 0.6995(4) 0.48027(16) 0.46407(17) 0.0191(6) Uani 1 1 d . . . . .
N3 N 0.4966(4) 0.30748(17) 0.42662(17) 0.0196(7) Uani 1 1 d . . . . .
N1 N 0.7864(4) 0.51884(17) 0.52071(17) 0.0205(7) Uani 1 1 d . . . . .
H1 H 0.791395 0.502407 0.564834 0.025 Uiso 1 1 calc R U . . .
O1 O 0.9821(4) 0.73081(17) 0.48944(18) 0.0409(8) Uani 1 1 d . . . . .
H1A H 0.871288 0.745571 0.479095 0.061 Uiso 1 1 calc R U . . .
O2 O 0.8622(4) 0.60578(17) 0.44403(17) 0.0366(8) Uani 1 1 d . . . . .
O7 O 0.1769(5) 0.54331(19) -0.00109(18) 0.0442(9) Uani 1 1 d . . . . .
O3 O 0.4363(4) 0.19463(18) 0.22060(19) 0.0425(9) Uani 1 1 d . . . . .
O8 O 0.3224(6) 0.4523(2) -0.04213(19) 0.0514(10) Uani 1 1 d . . . . .
C9 C 0.5294(4) 0.37753(19) 0.41488(19) 0.0168(7) Uani 1 1 d . . . . .
C10 C 0.4837(4) 0.4107(2) 0.3471(2) 0.0190(7) Uani 1 1 d . . . . .
C8 C 0.6234(4) 0.4192(2) 0.4772(2) 0.0184(7) Uani 1 1 d . . . . .
H8 H 0.626999 0.401458 0.524739 0.022 Uiso 1 1 calc R U . . .
C14 C 0.4187(5) 0.3663(2) 0.2890(2) 0.0187(7) Uani 1 1 d . . . . .
N4 N 0.2633(5) 0.4854(2) 0.0073(2) 0.0360(9) Uani 1 1 d . . . . .
C11 C 0.4986(5) 0.4912(2) 0.33607(19) 0.0199(7) Uani 1 1 d . . . . .
C15 C 0.3955(5) 0.2917(2) 0.3015(2) 0.0194(7) Uani 1 1 d . . . . .
C7 C 0.8658(5) 0.5841(2) 0.5065(2) 0.0236(8) Uani 1 1 d . . . . .
C16 C 0.4298(5) 0.2649(2) 0.3719(2) 0.0213(8) Uani 1 1 d . . . . .
C22 C 0.2442(5) 0.4521(2) 0.2003(2) 0.0215(8) Uani 1 1 d . . . . .
H22 H 0.178076 0.469382 0.237252 0.026 Uiso 1 1 calc R U . . .
C6 C 0.9543(5) 0.6279(2) 0.5682(2) 0.0225(8) Uani 1 1 d . . . . .
C21 C 0.3778(5) 0.3975(2) 0.2152(2) 0.0209(8) Uani 1 1 d . . . . .
C1 C 1.0045(5) 0.7007(2) 0.5560(2) 0.0263(9) Uani 1 1 d . . . . .
C23 C 0.4741(5) 0.3720(2) 0.1606(2) 0.0239(8) Uani 1 1 d . . . . .
H23 H 0.567141 0.335263 0.170807 0.029 Uiso 1 1 calc R U . . .
C5 C 0.9956(5) 0.5990(2) 0.6375(2) 0.0239(8) Uani 1 1 d . . . . .
H5 H 0.968647 0.549122 0.645984 0.029 Uiso 1 1 calc R U . . .
C3 C 1.1165(5) 0.7145(2) 0.6813(2) 0.0277(9) Uani 1 1 d . . . . .
H3 H 1.169560 0.744249 0.720168 0.033 Uiso 1 1 calc R U . . .
C24 C 0.2057(5) 0.4819(2) 0.1319(2) 0.0258(8) Uani 1 1 d . . . . .
H24 H 0.114712 0.519337 0.121377 0.031 Uiso 1 1 calc R U . . .
C18 C 0.3386(5) 0.2425(2) 0.2389(2) 0.0249(8) Uani 1 1 d . . . . .
C26 C 0.3046(6) 0.4548(2) 0.0801(2) 0.0264(9) Uani 1 1 d . . . . .
C4 C 1.0752(5) 0.6424(2) 0.6935(2) 0.0298(9) Uani 1 1 d . . . . .
H4 H 1.101471 0.622567 0.740429 0.036 Uiso 1 1 calc R U . . .
C2 C 1.0822(5) 0.7439(2) 0.6138(2) 0.0315(10) Uani 1 1 d . . . . .
H2 H 1.111164 0.793779 0.606242 0.038 Uiso 1 1 calc R U . . .
C25 C 0.4358(6) 0.3995(2) 0.0925(2) 0.0285(9) Uani 1 1 d . . . . .
H25 H 0.497668 0.381055 0.054782 0.034 Uiso 1 1 calc R U . . .
C19 C 0.1198(5) 0.2281(2) 0.1339(2) 0.0261(8) Uani 1 1 d . . . . .
H19A H 0.102213 0.174755 0.139013 0.031 Uiso 1 1 calc R U . . .
H19B H 0.218311 0.236345 0.102895 0.031 Uiso 1 1 calc R U . . .
C17 C 0.3944(6) 0.1863(2) 0.3907(2) 0.0274(9) Uani 1 1 d . . . . .
H17A H 0.513898 0.162439 0.408017 0.041 Uiso 1 1 calc R U . . .
H17B H 0.333609 0.160688 0.348076 0.041 Uiso 1 1 calc R U . . .
H17C H 0.312813 0.184816 0.428269 0.041 Uiso 1 1 calc R U . . .
C12 C 0.6506(6) 0.5819(2) 0.2737(2) 0.0287(9) Uani 1 1 d . . . . .
H12A H 0.710922 0.612746 0.313528 0.034 Uiso 1 1 calc R U . . .
H12B H 0.525765 0.602583 0.256014 0.034 Uiso 1 1 calc R U . . .
C20 C -0.0600(6) 0.2633(3) 0.1020(3) 0.0416(11) Uani 1 1 d . . . . .
H20A H -0.160801 0.248385 0.128971 0.062 Uiso 1 1 calc R U . . .
H20B H -0.090834 0.248096 0.051912 0.062 Uiso 1 1 calc R U . . .
H20C H -0.046138 0.316643 0.104279 0.062 Uiso 1 1 calc R U . . .
C13 C 0.7695(7) 0.5782(3) 0.2146(3) 0.0413(12) Uani 1 1 d . . . . .
H13A H 0.893493 0.558935 0.233460 0.062 Uiso 1 1 calc R U . . .
H13B H 0.782982 0.627319 0.195141 0.062 Uiso 1 1 calc R U . . .
H13C H 0.710046 0.545952 0.176634 0.062 Uiso 1 1 calc R U . . .

loop_
_atom_site_aniso_label
_atom_site_aniso_U_11
_atom_site_aniso_U_22
_atom_site_aniso_U_33
_atom_site_aniso_U_23
_atom_site_aniso_U_13
_atom_site_aniso_U_12
O4 0.0203(12) 0.0273(15) 0.0206(15) -0.0034(11) -0.0001(10) -0.0005(10)
O6 0.0306(14) 0.0197(13) 0.0272(16) 0.0007(11) 0.0126(11) -0.0027(10)
O5 0.0250(13) 0.0228(14) 0.0240(15) -0.0021(11) 0.0059(10) 0.0026(10)
N2 0.0152(13) 0.0196(16) 0.0224(17) 0.0005(12) 0.0018(11) -0.0003(11)
N3 0.0164(14) 0.0209(16) 0.0219(17) 0.0042(12) 0.0040(11) 0.0001(11)
N1 0.0138(13) 0.0300(17) 0.0174(16) 0.0028(13) 0.0015(11) -0.0028(11)
O1 0.0403(17) 0.0326(18) 0.045(2) 0.0110(15) -0.0113(14) -0.0122(13)
O2 0.0396(17) 0.0344(18) 0.0330(19) 0.0068(13) -0.0058(13) -0.0133(13)
O7 0.058(2) 0.040(2) 0.032(2) 0.0158(15) -0.0018(15) 0.0023(16)
O3 0.0401(17) 0.0353(19) 0.048(2) -0.0190(15) -0.0089(14) 0.0160(13)
O8 0.085(3) 0.046(2) 0.0233(19) -0.0017(15) 0.0099(17) -0.0023(18)
C9 0.0128(14) 0.0201(17) 0.0182(18) 0.0026(14) 0.0045(12) 0.0027(12)
C10 0.0127(15) 0.0204(18) 0.025(2) 0.0006(14) 0.0063(13) -0.0003(12)
C8 0.0126(14) 0.0246(19) 0.0182(19) 0.0036(14) 0.0026(12) 0.0030(12)
C14 0.0156(15) 0.0208(18) 0.021(2) 0.0042(14) 0.0051(13) 0.0018(12)
N4 0.047(2) 0.037(2) 0.023(2) 0.0005(16) 0.0007(15) -0.0070(17)
C11 0.0238(17) 0.0226(19) 0.0142(18) -0.0018(14) 0.0056(13) 0.0021(14)
C15 0.0161(15) 0.0172(17) 0.026(2) -0.0027(14) 0.0049(13) -0.0004(12)
C7 0.0157(16) 0.027(2) 0.027(2) 0.0029(16) -0.0011(13) -0.0017(13)
C16 0.0129(15) 0.0211(18) 0.030(2) 0.0018(15) 0.0047(13) 0.0008(13)
C22 0.0237(17) 0.0229(19) 0.018(2) 0.0023(14) 0.0029(14) 0.0013(14)
C6 0.0121(15) 0.030(2) 0.025(2) -0.0005(16) 0.0030(13) -0.0010(13)
C21 0.0225(17) 0.0195(18) 0.021(2) -0.0048(14) 0.0029(14) -0.0015(13)
C1 0.0175(17) 0.028(2) 0.031(2) 0.0014(17) -0.0017(14) -0.0003(14)
C23 0.0270(18) 0.023(2) 0.022(2) -0.0056(15) 0.0051(14) 0.0012(14)
C5 0.0161(16) 0.031(2) 0.025(2) 0.0019(16) 0.0059(13) 0.0004(14)
C3 0.0193(17) 0.036(2) 0.028(2) -0.0120(18) 0.0058(15) -0.0039(15)
C24 0.0265(18) 0.028(2) 0.022(2) -0.0001(16) -0.0004(14) -0.0006(15)
C18 0.0253(18) 0.024(2) 0.026(2) -0.0025(16) 0.0046(15) 0.0002(14)
C26 0.034(2) 0.027(2) 0.018(2) -0.0006(15) 0.0028(15) -0.0050(15)
C4 0.0200(18) 0.044(3) 0.025(2) -0.0078(18) 0.0034(15) -0.0038(16)
C2 0.0177(17) 0.031(2) 0.045(3) -0.0059(19) 0.0031(16) -0.0031(15)
C25 0.042(2) 0.027(2) 0.019(2) -0.0008(16) 0.0142(16) -0.0041(17)
C19 0.0306(19) 0.026(2) 0.023(2) -0.0052(16) 0.0070(15) -0.0039(15)
C17 0.030(2) 0.022(2) 0.030(2) -0.0037(16) 0.0027(16) -0.0039(15)
C12 0.039(2) 0.022(2) 0.026(2) 0.0027(16) 0.0102(17) -0.0009(16)
C20 0.036(2) 0.054(3) 0.030(3) -0.012(2) -0.0095(18) 0.006(2)
C13 0.058(3) 0.031(2) 0.040(3) 0.003(2) 0.023(2) -0.010(2)

loop_
_atom_type_symbol
_atom_type_description
_atom_type_scat_dispersion_real
_atom_type_scat_dispersion_imag
_atom_type_scat_source
C C 0.0033 0.0016 'International Tables Vol C Tables 4.2.6.8 and 6.1.1.4'
H H 0.0000 0.0000 'International Tables Vol C Tables 4.2.6.8 and 6.1.1.4'
N N 0.0061 0.0033 'International Tables Vol C Tables 4.2.6.8 and 6.1.1.4'
O O 0.0106 0.0060 'International Tables Vol C Tables 4.2.6.8 and 6.1.1.4'

loop_
_geom_angle_atom_site_label_1
_geom_angle_atom_site_label_2
_geom_angle_atom_site_label_3
_geom_angle
_geom_angle_site_symmetry_1
_geom_angle_site_symmetry_3
_geom_angle_publ_flag
C18 O4 C19 116.4(3) . . ?
C11 O6 C12 117.9(3) . . ?
C8 N2 N1 117.7(3) . . ?
C9 N3 C16 119.3(3) . . ?
N2 N1 C7 117.4(3) . . ?
N2 N1 H1 121.3 . . ?
C7 N1 H1 121.3 . . ?
C1 O1 H1A 109.5 . . ?
N3 C9 C10 122.8(3) . . ?
N3 C9 C8 115.9(3) . . ?
C10 C9 C8 121.3(3) . . ?
C14 C10 C9 118.2(3) . . ?
C14 C10 C11 119.3(3) . . ?
C9 C10 C11 122.5(3) . . ?
N2 C8 C9 117.1(3) . . ?
N2 C8 H8 121.4 . . ?
C9 C8 H8 121.4 . . ?
C10 C14 C15 118.2(3) . . ?
C10 C14 C21 120.7(3) . . ?
C15 C14 C21 121.1(3) . . ?
O7 N4 O8 123.2(4) . . ?
O7 N4 C26 118.8(4) . . ?
O8 N4 C26 118.0(4) . . ?
O5 C11 O6 124.9(3) . . ?
O5 C11 C10 123.7(3) . . ?
O6 C11 C10 111.0(3) . . ?
C14 C15 C16 119.3(3) . . ?
C14 C15 C18 118.7(3) . . ?
C16 C15 C18 122.0(3) . . ?
O2 C7 N1 120.7(4) . . ?
O2 C7 C6 121.5(3) . . ?
N1 C7 C6 117.8(3) . . ?
N3 C16 C15 121.9(3) . . ?
N3 C16 C17 115.5(3) . . ?
C15 C16 C17 122.7(3) . . ?
C21 C22 C24 120.9(3) . . ?
C21 C22 H22 119.5 . . ?
C24 C22 H22 119.5 . . ?
C5 C6 C1 118.8(4) . . ?
C5 C6 C7 122.7(4) . . ?
C1 C6 C7 118.5(4) . . ?
C22 C21 C23 119.4(4) . . ?
C22 C21 C14 120.4(3) . . ?
C23 C21 C14 120.2(3) . . ?
O1 C1 C2 118.2(4) . . ?
O1 C1 C6 122.2(4) . . ?
C2 C1 C6 119.5(4) . . ?
C25 C23 C21 120.7(4) . . ?
C25 C23 H23 119.6 . . ?
C21 C23 H23 119.6 . . ?
C4 C5 C6 120.5(4) . . ?
C4 C5 H5 119.8 . . ?
C6 C5 H5 119.8 . . ?
C2 C3 C4 121.0(4) . . ?
C2 C3 H3 119.5 . . ?
C4 C3 H3 119.5 . . ?
C26 C24 C22 117.3(4) . . ?
C26 C24 H24 121.3 . . ?
C22 C24 H24 121.3 . . ?
O3 C18 O4 124.7(4) . . ?
O3 C18 C15 123.8(4) . . ?
O4 C18 C15 111.4(3) . . ?
C24 C26 C25 123.5(4) . . ?
C24 C26 N4 117.8(4) . . ?
C25 C26 N4 118.7(4) . . ?
C3 C4 C5 119.9(4) . . ?
C3 C4 H4 120.0 . . ?
C5 C4 H4 120.0 . . ?
C3 C2 C1 120.1(4) . . ?
C3 C2 H2 120.0 . . ?
C1 C2 H2 120.0 . . ?
C23 C25 C26 118.1(4) . . ?
C23 C25 H25 120.9 . . ?
C26 C25 H25 120.9 . . ?
O4 C19 C20 106.6(3) . . ?
O4 C19 H19A 110.4 . . ?
C20 C19 H19A 110.4 . . ?
O4 C19 H19B 110.4 . . ?
C20 C19 H19B 110.4 . . ?
H19A C19 H19B 108.6 . . ?
C16 C17 H17A 109.5 . . ?
C16 C17 H17B 109.5 . . ?
H17A C17 H17B 109.5 . . ?
C16 C17 H17C 109.5 . . ?
H17A C17 H17C 109.5 . . ?
H17B C17 H17C 109.5 . . ?
O6 C12 C13 105.3(3) . . ?
O6 C12 H12A 110.7 . . ?
C13 C12 H12A 110.7 . . ?
O6 C12 H12B 110.7 . . ?
C13 C12 H12B 110.7 . . ?
H12A C12 H12B 108.8 . . ?
C19 C20 H20A 109.5 . . ?
C19 C20 H20B 109.5 . . ?
H20A C20 H20B 109.5 . . ?
C19 C20 H20C 109.5 . . ?
H20A C20 H20C 109.5 . . ?
H20B C20 H20C 109.5 . . ?
C12 C13 H13A 109.5 . . ?
C12 C13 H13B 109.5 . . ?
H13A C13 H13B 109.5 . . ?
C12 C13 H13C 109.5 . . ?
H13A C13 H13C 109.5 . . ?
H13B C13 H13C 109.5 . . ?

loop_
_geom_bond_atom_site_label_1
_geom_bond_atom_site_label_2
_geom_bond_distance
_geom_bond_site_symmetry_2
_geom_bond_publ_flag
O4 C18 1.332(5) . ?
O4 C19 1.455(5) . ?
O6 C11 1.324(4) . ?
O6 C12 1.458(5) . ?
O5 C11 1.214(4) . ?
N2 C8 1.283(5) . ?
N2 N1 1.358(4) . ?
N3 C9 1.326(4) . ?
N3 C16 1.328(5) . ?
N1 C7 1.366(5) . ?
N1 H1 0.8800 . ?
O1 C1 1.359(5) . ?
O1 H1A 0.8400 . ?
O2 C7 1.239(5) . ?
O7 N4 1.227(5) . ?
O3 C18 1.203(5) . ?
O8 N4 1.234(5) . ?
C9 C10 1.411(5) . ?
C9 C8 1.483(5) . ?
C10 C14 1.391(5) . ?
C10 C11 1.493(5) . ?
C8 H8 0.9500 . ?
C14 C15 1.398(5) . ?
C14 C21 1.495(5) . ?
N4 C26 1.474(6) . ?
C15 C16 1.403(6) . ?
C15 C18 1.495(5) . ?
C7 C6 1.481(6) . ?
C16 C17 1.511(5) . ?
C22 C21 1.389(5) . ?
C22 C24 1.390(6) . ?
C22 H22 0.9500 . ?
C6 C5 1.403(6) . ?
C6 C1 1.405(5) . ?
C21 C23 1.397(5) . ?
C1 C2 1.399(6) . ?
C23 C25 1.371(6) . ?
C23 H23 0.9500 . ?
C5 C4 1.381(6) . ?
C5 H5 0.9500 . ?
C3 C2 1.372(7) . ?
C3 C4 1.378(6) . ?
C3 H3 0.9500 . ?
C24 C26 1.376(6) . ?
C24 H24 0.9500 . ?
C26 C25 1.382(6) . ?
C4 H4 0.9500 . ?
C2 H2 0.9500 . ?
C25 H25 0.9500 . ?
C19 C20 1.497(6) . ?
C19 H19A 0.9900 . ?
C19 H19B 0.9900 . ?
C17 H17A 0.9800 . ?
C17 H17B 0.9800 . ?
C17 H17C 0.9800 . ?
C12 C13 1.495(6) . ?
C12 H12A 0.9900 . ?
C12 H12B 0.9900 . ?
C20 H20A 0.9800 . ?
C20 H20B 0.9800 . ?
C20 H20C 0.9800 . ?
C13 H13A 0.9800 . ?
C13 H13B 0.9800 . ?
C13 H13C 0.9800 . ?
